data_7120875
loop_
_publ_author_name
'LaFortune, James H. W.'
'Bayne, Julia M.'
'Johnstone, Timothy C.'
'Fan, Louie'
'Stephan, Douglas W.'

_publ_section_title
;
 Catalytic double hydroarylation of alkynes to 9,9-disubstituted
 9,10-dihydroacridine derivatives by an electrophilic phenoxyphosphonium
 dication
;
_journal_name_full 'Chemical Communications'
_journal_paper_doi 10.1039/C7CC08037A
_journal_year 2017
_chemical_formula_sum 'C29 H27 N'
_chemical_formula_weight 389.51
_space_group_crystal_system monoclinic
_space_group_IT_number 15
_space_group_name_Hall '-C 2yc'
_space_group_name_H-M_alt 'C 1 2/c 1'
_symmetry_space_group_name_Hall '-C 2yc'
_symmetry_space_group_name_H-M 'C 1 2/c 1'
_atom_sites_solution_hydrogens geom
_audit_creation_method SHELXL-2014/7
_audit_update_record
;
2017-10-17 deposited with the CCDC.
2017-11-10 downloaded from the CCDC.
;
_cell_angle_alpha 90
_cell_angle_beta 105.394(6)
_cell_angle_gamma 90
_cell_formula_units_Z 8
_cell_length_a 23.643(4)
_cell_length_b 6.2144(9)
_cell_length_c 29.822(4)
_cell_measurement_reflns_used 2176
_cell_measurement_temperature 150(2)
_cell_measurement_theta_max 22.28
_cell_measurement_theta_min 2.83
_cell_volume 4224.5(11)
_computing_cell_refinement 'Bruker SAINT'
_computing_data_collection 'Bruker APEX2'
_computing_data_reduction 'Bruker SAINT'
_computing_molecular_graphics 'Bruker SHELXTL'
_computing_publication_material 'Bruker SHELXTL'
_computing_structure_refinement 'SHELXL-2014/7 (Sheldrick, 2014)'
_computing_structure_solution 'SHELXS-97 (Sheldrick 2008)'
_diffrn_ambient_temperature 150(2)
_diffrn_measured_fraction_theta_full 1.000
_diffrn_measured_fraction_theta_max 0.996
_diffrn_measurement_device_type 'Bruker APEX-II CCD'
_diffrn_measurement_method '\f and \w scans'
_diffrn_radiation_type MoK\a
_diffrn_radiation_wavelength 0.71073
_diffrn_reflns_av_R_equivalents 0.0650
_diffrn_reflns_av_unetI/netI 0.0997
_diffrn_reflns_Laue_measured_fraction_full 1.000
_diffrn_reflns_Laue_measured_fraction_max 0.996
_diffrn_reflns_limit_h_max 29
_diffrn_reflns_limit_h_min -30
_diffrn_reflns_limit_k_max 6
_diffrn_reflns_limit_k_min -8
_diffrn_reflns_limit_l_max 35
_diffrn_reflns_limit_l_min -38
_diffrn_reflns_number 15129
_diffrn_reflns_point_group_measured_fraction_full 1.000
_diffrn_reflns_point_group_measured_fraction_max 0.996
_diffrn_reflns_theta_full 25.242
_diffrn_reflns_theta_max 27.501
_diffrn_reflns_theta_min 1.416
_exptl_absorpt_coefficient_mu 0.070
_exptl_absorpt_correction_type none
_exptl_crystal_colour colourless
_exptl_crystal_density_diffrn 1.225
_exptl_crystal_description NEEDLES
_exptl_crystal_F_000 1664
_exptl_crystal_size_max 0.100
_exptl_crystal_size_mid 0.020
_exptl_crystal_size_min 0.020
_refine_diff_density_max 0.296
_refine_diff_density_min -0.313
_refine_diff_density_rms 0.076
_refine_ls_extinction_method none
_refine_ls_goodness_of_fit_ref 0.992
_refine_ls_hydrogen_treatment constr
_refine_ls_matrix_type full
_refine_ls_number_parameters 275
_refine_ls_number_reflns 4838
_refine_ls_number_restraints 0
_refine_ls_restrained_S_all 0.992
_refine_ls_R_factor_all 0.1361
_refine_ls_R_factor_gt 0.0595
_refine_ls_shift/su_max 0.000
_refine_ls_shift/su_mean 0.000
_refine_ls_structure_factor_coef Fsqd
_refine_ls_weighting_details 'w=1/[\s^2^(Fo^2^)+(0.0828P)^2^] where P=(Fo^2^+2Fc^2^)/3'
_refine_ls_weighting_scheme calc
_refine_ls_wR_factor_gt 0.1267
_refine_ls_wR_factor_ref 0.1690
_reflns_Friedel_coverage 0.000
_reflns_number_gt 2608
_reflns_number_total 4838
_reflns_threshold_expression 'I > 2\s(I)'
_cod_data_source_file c7cc08037a2.cif
_cod_data_source_block JL019_1_0m_a
_cod_database_code 7120875
_shelx_shelxl_version_number 2014/7
_shelx_space_group_comment
;
The symmetry employed for this shelxl refinement is uniquely defined
by the following loop, which should always be used as a source of
symmetry information in preference to the above space-group names.
They are only intended as comments.
;
_shelx_estimated_absorpt_t_min 0.993
_shelx_estimated_absorpt_t_max 0.999

loop_
_space_group_symop_operation_xyz
'x, y, z'
'-x, y, -z+1/2'
'x+1/2, y+1/2, z'
'-x+1/2, y+1/2, -z+1/2'
'-x, -y, -z'
'x, -y, z-1/2'
'-x+1/2, -y+1/2, -z'
'x+1/2, -y+1/2, z-1/2'

loop_
_atom_site_label
_atom_site_type_symbol
_atom_site_fract_x
_atom_site_fract_y
_atom_site_fract_z
_atom_site_U_iso_or_equiv
_atom_site_adp_type
_atom_site_occupancy
_atom_site_site_symmetry_order
_atom_site_calc_flag
_atom_site_refinement_flags_posn
_atom_site_refinement_flags_adp
N1 N 0.32361(8) 0.7225(3) 0.29961(7) 0.0228(5) Uani 1 1 d . .
C1 C 0.29218(11) 0.5332(4) 0.27658(9) 0.0328(7) Uani 1 1 d . .
H1A H 0.3173 0.4537 0.2609 0.049 Uiso 1 1 calc R U
H1B H 0.2563 0.5788 0.2536 0.049 Uiso 1 1 calc R U
H1C H 0.2819 0.4402 0.2998 0.049 Uiso 1 1 calc R U
C2 C 0.30128(10) 0.8275(4) 0.33312(8) 0.0209(5) Uani 1 1 d . .
C3 C 0.24939(11) 0.7606(4) 0.34299(9) 0.0297(6) Uani 1 1 d . .
H3A H 0.2300 0.6346 0.3287 0.036 Uiso 1 1 calc R U
C4 C 0.22606(11) 0.8765(5) 0.37347(9) 0.0331(7) Uani 1 1 d . .
H4A H 0.1915 0.8256 0.3805 0.040 Uiso 1 1 calc R U
C5 C 0.25181(11) 1.0649(4) 0.39395(9) 0.0291(6) Uani 1 1 d . .
C6 C 0.30489(10) 1.1272(4) 0.38498(8) 0.0243(6) Uani 1 1 d . .
H6A H 0.3238 1.2544 0.3991 0.029 Uiso 1 1 calc R U
C7 C 0.33071(9) 1.0088(4) 0.35609(8) 0.0191(5) Uani 1 1 d . .
C8 C 0.22419(12) 1.1989(5) 0.42485(10) 0.0459(8) Uani 1 1 d . .
H8A H 0.1906 1.1216 0.4304 0.069 Uiso 1 1 calc R U
H8B H 0.2110 1.3365 0.4096 0.069 Uiso 1 1 calc R U
H8C H 0.2532 1.2256 0.4546 0.069 Uiso 1 1 calc R U
C9 C 0.35318(10) 0.8518(4) 0.27434(8) 0.0227(6) Uani 1 1 d . .
C10 C 0.35336(11) 0.8056(4) 0.22812(9) 0.0306(6) Uani 1 1 d . .
H10A H 0.3345 0.6794 0.2134 0.037 Uiso 1 1 calc R U
C11 C 0.38062(11) 0.9421(5) 0.20408(9) 0.0367(7) Uani 1 1 d . .
H11A H 0.3812 0.9055 0.1733 0.044 Uiso 1 1 calc R U
C12 C 0.40715(11) 1.1310(5) 0.22352(9) 0.0318(6) Uani 1 1 d . .
C13 C 0.40779(10) 1.1732(4) 0.26948(9) 0.0261(6) Uani 1 1 d . .
H13A H 0.4259 1.3020 0.2835 0.031 Uiso 1 1 calc R U
C14 C 0.38321(9) 1.0358(4) 0.29580(8) 0.0197(5) Uani 1 1 d . .
C15 C 0.43339(12) 1.2877(5) 0.19609(10) 0.0464(8) Uani 1 1 d . .
H15A H 0.4597 1.2107 0.1812 0.070 Uiso 1 1 calc R U
H15B H 0.4556 1.3978 0.2170 0.070 Uiso 1 1 calc R U
H15C H 0.4020 1.3564 0.1722 0.070 Uiso 1 1 calc R U
C16 C 0.39027(9) 1.0653(4) 0.34793(8) 0.0185(5) Uani 1 1 d . .
C17 C 0.41119(10) 1.2922(4) 0.36510(9) 0.0247(6) Uani 1 1 d . .
H17A H 0.3828 1.3987 0.3483 0.037 Uiso 1 1 calc R U
H17B H 0.4496 1.3196 0.3595 0.037 Uiso 1 1 calc R U
H17C H 0.4145 1.3030 0.3985 0.037 Uiso 1 1 calc R U
C18 C 0.43854(9) 0.9091(4) 0.37567(8) 0.0188(5) Uani 1 1 d . .
C19 C 0.44384(10) 0.8701(4) 0.42250(8) 0.0236(6) Uani 1 1 d . .
H19A H 0.4161 0.9315 0.4367 0.028 Uiso 1 1 calc R U
C20 C 0.48888(10) 0.7430(4) 0.44891(9) 0.0247(6) Uani 1 1 d . .
H20A H 0.4919 0.7205 0.4810 0.030 Uiso 1 1 calc R U
C21 C 0.52954(10) 0.6486(4) 0.42892(8) 0.0203(5) Uani 1 1 d . .
C22 C 0.52445(10) 0.6907(4) 0.38208(8) 0.0217(5) Uani 1 1 d . .
H22A H 0.5522 0.6298 0.3678 0.026 Uiso 1 1 calc R U
C23 C 0.48006(10) 0.8185(4) 0.35582(8) 0.0203(5) Uani 1 1 d . .
H23A H 0.4778 0.8447 0.3240 0.024 Uiso 1 1 calc R U
C24 C 0.57538(10) 0.4963(4) 0.45501(8) 0.0203(5) Uani 1 1 d . .
C25 C 0.61147(11) 0.5464(4) 0.49869(9) 0.0296(6) Uani 1 1 d . .
H25A H 0.6069 0.6801 0.5128 0.036 Uiso 1 1 calc R U
C26 C 0.65421(12) 0.4020(4) 0.52187(9) 0.0353(7) Uani 1 1 d . .
H26A H 0.6784 0.4370 0.5518 0.042 Uiso 1 1 calc R U
C27 C 0.66178(12) 0.2071(4) 0.50154(10) 0.0356(7) Uani 1 1 d . .
H27A H 0.6919 0.1109 0.5170 0.043 Uiso 1 1 calc R U
C28 C 0.62511(11) 0.1541(4) 0.45859(9) 0.0335(7) Uani 1 1 d . .
H28A H 0.6292 0.0192 0.4448 0.040 Uiso 1 1 calc R U
C29 C 0.58248(11) 0.2971(4) 0.43569(9) 0.0280(6) Uani 1 1 d . .
H29A H 0.5575 0.2590 0.4062 0.034 Uiso 1 1 calc R U

loop_
_atom_site_aniso_label
_atom_site_aniso_U_11
_atom_site_aniso_U_22
_atom_site_aniso_U_33
_atom_site_aniso_U_23
_atom_site_aniso_U_13
_atom_site_aniso_U_12
N1 0.0223(10) 0.0180(10) 0.0246(11) -0.0046(9) 0.0001(9) 0.0005(9)
C1 0.0275(14) 0.0231(14) 0.0403(16) -0.0058(13) -0.0042(12) -0.0008(12)
C2 0.0160(12) 0.0188(12) 0.0252(13) 0.0043(11) 0.0006(10) 0.0015(10)
C3 0.0220(13) 0.0288(14) 0.0349(16) 0.0061(13) 0.0016(12) -0.0048(11)
C4 0.0194(13) 0.0483(18) 0.0329(15) 0.0113(14) 0.0091(11) -0.0035(13)
C5 0.0215(13) 0.0429(16) 0.0239(13) 0.0065(13) 0.0077(10) 0.0081(13)
C6 0.0205(12) 0.0281(14) 0.0226(13) 0.0005(11) 0.0030(10) 0.0035(11)
C7 0.0167(11) 0.0203(12) 0.0187(12) 0.0047(11) 0.0021(9) 0.0020(10)
C8 0.0332(16) 0.067(2) 0.0445(19) 0.0037(17) 0.0218(14) 0.0104(16)
C9 0.0184(12) 0.0257(13) 0.0228(13) 0.0017(11) 0.0032(10) 0.0082(11)
C10 0.0263(14) 0.0365(16) 0.0253(14) -0.0065(13) 0.0001(11) 0.0127(12)
C11 0.0329(15) 0.057(2) 0.0214(14) 0.0024(14) 0.0087(12) 0.0182(15)
C12 0.0232(13) 0.0488(18) 0.0246(14) 0.0105(14) 0.0084(11) 0.0107(13)
C13 0.0167(12) 0.0322(14) 0.0282(14) 0.0064(12) 0.0040(10) 0.0054(11)
C14 0.0132(11) 0.0223(13) 0.0226(13) 0.0019(11) 0.0028(9) 0.0049(10)
C15 0.0320(16) 0.073(2) 0.0362(17) 0.0198(16) 0.0134(13) 0.0096(16)
C16 0.0169(11) 0.0179(12) 0.0205(12) 0.0014(10) 0.0044(10) -0.0013(10)
C17 0.0237(13) 0.0198(13) 0.0287(14) -0.0007(11) 0.0037(11) -0.0023(11)
C18 0.0160(11) 0.0189(12) 0.0198(12) -0.0016(10) 0.0018(10) -0.0028(10)
C19 0.0211(12) 0.0293(14) 0.0222(13) -0.0002(11) 0.0091(10) 0.0034(11)
C20 0.0255(13) 0.0309(14) 0.0185(12) 0.0044(11) 0.0071(11) 0.0035(11)
C21 0.0170(12) 0.0210(12) 0.0214(13) 0.0001(11) 0.0023(10) -0.0015(10)
C22 0.0183(12) 0.0248(13) 0.0227(13) -0.0012(11) 0.0070(10) 0.0021(11)
C23 0.0191(12) 0.0251(13) 0.0165(12) 0.0018(11) 0.0044(10) -0.0006(10)
C24 0.0174(11) 0.0241(13) 0.0199(12) 0.0042(11) 0.0058(10) 0.0014(10)
C25 0.0302(14) 0.0295(14) 0.0272(14) -0.0009(13) 0.0042(11) 0.0033(12)
C26 0.0350(15) 0.0425(17) 0.0231(14) 0.0064(13) -0.0014(12) 0.0060(14)
C27 0.0314(15) 0.0384(17) 0.0364(16) 0.0114(14) 0.0080(13) 0.0130(13)
C28 0.0381(16) 0.0282(15) 0.0349(16) 0.0019(13) 0.0108(13) 0.0096(13)
C29 0.0290(14) 0.0310(15) 0.0231(14) 0.0011(12) 0.0055(11) 0.0038(12)

loop_
_atom_type_symbol
_atom_type_description
_atom_type_scat_dispersion_real
_atom_type_scat_dispersion_imag
_atom_type_scat_source
C C 0.0033 0.0016 'International Tables Vol C Tables 4.2.6.8 and 6.1.1.4'
H H 0.0000 0.0000 'International Tables Vol C Tables 4.2.6.8 and 6.1.1.4'
N N 0.0061 0.0033 'International Tables Vol C Tables 4.2.6.8 and 6.1.1.4'

loop_
_geom_angle_atom_site_label_1
_geom_angle_atom_site_label_2
_geom_angle_atom_site_label_3
_geom_angle
C9 N1 C2 116.65(19)
C9 N1 C1 118.1(2)
C2 N1 C1 117.8(2)
N1 C1 H1A 109.5
N1 C1 H1B 109.5
H1A C1 H1B 109.5
N1 C1 H1C 109.5
H1A C1 H1C 109.5
H1B C1 H1C 109.5
C3 C2 C7 119.0(2)
C3 C2 N1 121.8(2)
C7 C2 N1 119.2(2)
C4 C3 C2 120.6(2)
C4 C3 H3A 119.7
C2 C3 H3A 119.7
C3 C4 C5 121.6(2)
C3 C4 H4A 119.2
C5 C4 H4A 119.2
C4 C5 C6 117.4(2)
C4 C5 C8 121.6(2)
C6 C5 C8 121.1(3)
C7 C6 C5 122.2(2)
C7 C6 H6A 118.9
C5 C6 H6A 118.9
C6 C7 C2 119.0(2)
C6 C7 C16 123.4(2)
C2 C7 C16 117.6(2)
C5 C8 H8A 109.5
C5 C8 H8B 109.5
H8A C8 H8B 109.5
C5 C8 H8C 109.5
H8A C8 H8C 109.5
H8B C8 H8C 109.5
C14 C9 N1 118.9(2)
C14 C9 C10 118.6(2)
N1 C9 C10 122.6(2)
C11 C10 C9 120.5(3)
C11 C10 H10A 119.7
C9 C10 H10A 119.7
C10 C11 C12 121.8(2)
C10 C11 H11A 119.1
C12 C11 H11A 119.1
C11 C12 C13 117.2(2)
C11 C12 C15 121.8(3)
C13 C12 C15 121.0(3)
C14 C13 C12 123.0(3)
C14 C13 H13A 118.5
C12 C13 H13A 118.5
C13 C14 C9 118.6(2)
C13 C14 C16 123.5(2)
C9 C14 C16 117.7(2)
C12 C15 H15A 109.5
C12 C15 H15B 109.5
H15A C15 H15B 109.5
C12 C15 H15C 109.5
H15A C15 H15C 109.5
H15B C15 H15C 109.5
C14 C16 C7 106.08(18)
C14 C16 C17 112.81(19)
C7 C16 C17 112.68(19)
C14 C16 C18 109.37(18)
C7 C16 C18 110.32(18)
C17 C16 C18 105.61(18)
C16 C17 H17A 109.5
C16 C17 H17B 109.5
H17A C17 H17B 109.5
C16 C17 H17C 109.5
H17A C17 H17C 109.5
H17B C17 H17C 109.5
C19 C18 C23 118.1(2)
C19 C18 C16 120.0(2)
C23 C18 C16 121.7(2)
C18 C19 C20 121.3(2)
C18 C19 H19A 119.3
C20 C19 H19A 119.3
C21 C20 C19 120.7(2)
C21 C20 H20A 119.7
C19 C20 H20A 119.7
C20 C21 C22 117.7(2)
C20 C21 C24 122.3(2)
C22 C21 C24 119.9(2)
C23 C22 C21 121.7(2)
C23 C22 H22A 119.1
C21 C22 H22A 119.1
C22 C23 C18 120.4(2)
C22 C23 H23A 119.8
C18 C23 H23A 119.8
C25 C24 C29 118.4(2)
C25 C24 C21 121.8(2)
C29 C24 C21 119.9(2)
C24 C25 C26 120.4(2)
C24 C25 H25A 119.8
C26 C25 H25A 119.8
C27 C26 C25 120.5(2)
C27 C26 H26A 119.8
C25 C26 H26A 119.8
C28 C27 C26 119.4(3)
C28 C27 H27A 120.3
C26 C27 H27A 120.3
C29 C28 C27 120.1(2)
C29 C28 H28A 120.0
C27 C28 H28A 120.0
C28 C29 C24 121.3(2)
C28 C29 H29A 119.4
C24 C29 H29A 119.4

loop_
_geom_bond_atom_site_label_1
_geom_bond_atom_site_label_2
_geom_bond_distance
N1 C9 1.408(3)
N1 C2 1.408(3)
N1 C1 1.462(3)
C1 H1A 0.9800
C1 H1B 0.9800
C1 H1C 0.9800
C2 C3 1.399(3)
C2 C7 1.404(3)
C3 C4 1.384(4)
C3 H3A 0.9500
C4 C5 1.384(4)
C4 H4A 0.9500
C5 C6 1.405(3)
C5 C8 1.513(4)
C6 C7 1.391(3)
C6 H6A 0.9500
C7 C16 1.532(3)
C8 H8A 0.9800
C8 H8B 0.9800
C8 H8C 0.9800
C9 C14 1.407(3)
C9 C10 1.409(3)
C10 C11 1.376(4)
C10 H10A 0.9500
C11 C12 1.384(4)
C11 H11A 0.9500
C12 C13 1.392(3)
C12 C15 1.507(4)
C13 C14 1.388(3)
C13 H13A 0.9500
C14 C16 1.530(3)
C15 H15A 0.9800
C15 H15B 0.9800
C15 H15C 0.9800
C16 C17 1.536(3)
C16 C18 1.558(3)
C17 H17A 0.9800
C17 H17B 0.9800
C17 H17C 0.9800
C18 C19 1.390(3)
C18 C23 1.393(3)
C19 C20 1.390(3)
C19 H19A 0.9500
C20 C21 1.389(3)
C20 H20A 0.9500
C21 C22 1.395(3)
C21 C24 1.493(3)
C22 C23 1.382(3)
C22 H22A 0.9500
C23 H23A 0.9500
C24 C25 1.390(3)
C24 C29 1.394(3)
C25 C26 1.391(3)
C25 H25A 0.9500
C26 C27 1.387(4)
C26 H26A 0.9500
C27 C28 1.382(4)
C27 H27A 0.9500
C28 C29 1.381(3)
C28 H28A 0.9500
C29 H29A 0.9500
